data_7127243
loop_
_publ_author_name
'Zhang, Dong'
'Dong, Shunxi'
'He, Qianwen'
'Luo, Yao'
'Liu, Yun'
'Liu, Xiaohua'
'Feng, Xiaoming'

_publ_section_title
;
 Enantioselective dicarbofunctionalization of (<i>E</i>)-alkenyloxindoles
 with pyridinium salts by chiral Lewis acid/photo relay catalysis.
;
_journal_issue 84
_journal_name_full 'Chemical communications (Cambridge, England)'
_journal_page_first 12757
_journal_page_last 12760
_journal_paper_doi 10.1039/d0cc05621a
_journal_volume 56
_journal_year 2020
_chemical_formula_moiety 'C27 H27 Br N2 O4'
_chemical_formula_sum 'C27 H27 Br N2 O4'
_chemical_formula_weight 523.41
_space_group_crystal_system monoclinic
_space_group_IT_number 15
_space_group_name_Hall '-C 2yc'
_space_group_name_H-M_alt 'C 1 2/c 1'
_atom_sites_solution_hydrogens mixed
_atom_sites_solution_primary dual
_atom_sites_solution_secondary difmap
_audit_creation_method SHELXL-2018/3
_audit_update_record
;
2020-06-17 deposited with the CCDC.	2020-09-15 downloaded from the CCDC.
;
_cell_angle_alpha 90
_cell_angle_beta 108.208(2)
_cell_angle_gamma 90
_cell_formula_units_Z 8
_cell_length_a 21.8518(7)
_cell_length_b 10.5122(3)
_cell_length_c 22.7425(8)
_cell_measurement_reflns_used 9880
_cell_measurement_temperature 170(2)
_cell_measurement_theta_max 27.50
_cell_measurement_theta_min 2.49
_cell_volume 4962.6(3)
_computing_cell_refinement 'Bruker SAINT'
_computing_data_collection 'Bruker APEX3'
_computing_data_reduction 'Bruker SAINT'
_computing_molecular_graphics 'Bruker SHELXTL'
_computing_publication_material 'Bruker SHELXTL'
_computing_structure_refinement 'SHELXL-2018/3 (Sheldrick, 2018)'
_computing_structure_solution 'SHELXT (Sheldrick 2008)'
_diffrn_ambient_temperature 170(2)
_diffrn_measured_fraction_theta_full 0.998
_diffrn_measured_fraction_theta_max 0.997
_diffrn_measurement_device_type 'Bruker D8 Venture Photon II'
_diffrn_measurement_method '\f and \w scans'
_diffrn_radiation_type MoK\a
_diffrn_radiation_wavelength 0.71073
_diffrn_reflns_av_R_equivalents 0.0817
_diffrn_reflns_av_unetI/netI 0.0382
_diffrn_reflns_Laue_measured_fraction_full 0.998
_diffrn_reflns_Laue_measured_fraction_max 0.997
_diffrn_reflns_limit_h_max 28
_diffrn_reflns_limit_h_min -28
_diffrn_reflns_limit_k_max 13
_diffrn_reflns_limit_k_min -13
_diffrn_reflns_limit_l_max 29
_diffrn_reflns_limit_l_min -29
_diffrn_reflns_number 67568
_diffrn_reflns_point_group_measured_fraction_full 0.998
_diffrn_reflns_point_group_measured_fraction_max 0.997
_diffrn_reflns_theta_full 25.242
_diffrn_reflns_theta_max 27.546
_diffrn_reflns_theta_min 2.487
_exptl_absorpt_coefficient_mu 1.692
_exptl_absorpt_correction_T_max 0.9046
_exptl_absorpt_correction_T_min 0.7014
_exptl_absorpt_correction_type numerical
_exptl_absorpt_process_details 'SADABS (Krause et al., 2015)'
_exptl_crystal_colour colourless
_exptl_crystal_density_diffrn 1.401
_exptl_crystal_description block
_exptl_crystal_F_000 2160
_exptl_crystal_recrystallization_method 'Re-crystallisation from solvent: EA, Hexane'
_exptl_crystal_size_max 0.466
_exptl_crystal_size_mid 0.203
_exptl_crystal_size_min 0.090
_refine_diff_density_max 0.509
_refine_diff_density_min -0.682
_refine_diff_density_rms 0.075
_refine_ls_extinction_method none
_refine_ls_goodness_of_fit_ref 1.133
_refine_ls_hydrogen_treatment mixed
_refine_ls_matrix_type full
_refine_ls_number_parameters 360
_refine_ls_number_reflns 5714
_refine_ls_number_restraints 98
_refine_ls_restrained_S_all 1.569
_refine_ls_R_factor_all 0.0762
_refine_ls_R_factor_gt 0.0466
_refine_ls_shift/su_max 0.001
_refine_ls_shift/su_mean 0.000
_refine_ls_structure_factor_coef Fsqd
_refine_ls_weighting_details 'w=1/[\s^2^(Fo^2^)+(0.0190P)^2^+17.5482P] where P=(Fo^2^+2Fc^2^)/3'
_refine_ls_weighting_scheme calc
_refine_ls_wR_factor_gt 0.0898
_refine_ls_wR_factor_ref 0.1061
_reflns_Friedel_coverage 0.000
_reflns_number_gt 4274
_reflns_number_total 5714
_reflns_threshold_expression 'I > 2\s(I)'
_cod_data_source_file d0cc05621a2.cif
_cod_data_source_block zhd020
_cod_depositor_comments 'Adding full bibliography for 7127240--7127244.cif.'
_cod_original_sg_symbol_H-M 'C 2/c'
_cod_database_code 7127243
_shelx_shelxl_version_number 2018/3
_shelx_space_group_comment
; 
The symmetry employed for this shelxl refinement is uniquely defined 
by the following loop, which should always be used as a source of 
symmetry information in preference to the above space-group names. 
They are only intended as comments. 
;
_shelx_estimated_absorpt_t_min 0.506
_shelx_estimated_absorpt_t_max 0.863

loop_
_space_group_symop_operation_xyz
'x, y, z'
'-x, y, -z+1/2'
'x+1/2, y+1/2, z'
'-x+1/2, y+1/2, -z+1/2'
'-x, -y, -z'
'x, -y, z-1/2'
'-x+1/2, -y+1/2, -z'
'x+1/2, -y+1/2, z-1/2'

loop_
_atom_site_label
_atom_site_type_symbol
_atom_site_fract_x
_atom_site_fract_y
_atom_site_fract_z
_atom_site_U_iso_or_equiv
_atom_site_adp_type
_atom_site_occupancy
_atom_site_site_symmetry_order
_atom_site_calc_flag
_atom_site_refinement_flags_posn
_atom_site_refinement_flags_adp
_atom_site_refinement_flags_occupancy
_atom_site_disorder_assembly
_atom_site_disorder_group
Br Br 0.20142(2) 0.51541(3) 0.63864(2) 0.03925(11) Uani 1 1 d . . . . .
O1 O 0.43707(10) 0.70180(19) 0.59392(10) 0.0298(5) Uani 1 1 d . . . . .
O2 O 0.41858(15) 0.6145(3) 0.50004(11) 0.0618(8) Uani 1 1 d . . . . .
O3 O 0.26601(10) 0.58083(18) 0.49801(9) 0.0294(5) Uani 1 1 d . . . . .
N1 N 0.32526(12) 0.2831(2) 0.58182(12) 0.0303(6) Uani 1 1 d D . . . .
N2 N 0.29100(11) 0.7181(2) 0.58071(11) 0.0242(5) Uani 1 1 d D . . . .
H2N H 0.2710(15) 0.785(2) 0.5602(14) 0.037(9) Uiso 1 1 d D . . . .
C1 C 0.46052(15) 0.8256(3) 0.57779(16) 0.0403(8) Uani 1 1 d D . . . .
C2A C 0.4797(5) 0.8925(9) 0.6418(4) 0.0443(8) Uani 0.529(15) 1 d D . P A 1
H2AA H 0.509591 0.838076 0.672762 0.066 Uiso 0.529(15) 1 calc R U P A 1
H2AB H 0.441050 0.907671 0.653937 0.066 Uiso 0.529(15) 1 calc R U P A 1
H2AC H 0.500633 0.973810 0.639276 0.066 Uiso 0.529(15) 1 calc R U P A 1
C3A C 0.4074(4) 0.9007(9) 0.5319(5) 0.0443(8) Uani 0.529(15) 1 d D . P A 1
H3AA H 0.368544 0.899057 0.544693 0.066 Uiso 0.529(15) 1 calc R U P A 1
H3AB H 0.397880 0.862582 0.490648 0.066 Uiso 0.529(15) 1 calc R U P A 1
H3AC H 0.421404 0.988915 0.530584 0.066 Uiso 0.529(15) 1 calc R U P A 1
C4A C 0.5249(5) 0.7917(9) 0.5657(6) 0.0443(8) Uani 0.529(15) 1 d D . P A 1
H4AA H 0.554036 0.750466 0.602480 0.066 Uiso 0.529(15) 1 calc R U P A 1
H4AB H 0.544946 0.869631 0.556754 0.066 Uiso 0.529(15) 1 calc R U P A 1
H4AC H 0.516173 0.733753 0.530304 0.066 Uiso 0.529(15) 1 calc R U P A 1
C2B C 0.4608(5) 0.9095(9) 0.6303(5) 0.0443(8) Uani 0.471(15) 1 d D . P A 2
H2BA H 0.486933 0.870661 0.669220 0.066 Uiso 0.471(15) 1 calc R U P A 2
H2BB H 0.416549 0.920897 0.631195 0.066 Uiso 0.471(15) 1 calc R U P A 2
H2BC H 0.478986 0.992447 0.625240 0.066 Uiso 0.471(15) 1 calc R U P A 2
C3B C 0.4130(5) 0.8716(10) 0.5148(5) 0.0443(8) Uani 0.471(15) 1 d D . P A 2
H3BA H 0.368775 0.868577 0.516676 0.066 Uiso 0.471(15) 1 calc R U P A 2
H3BB H 0.416611 0.816003 0.481492 0.066 Uiso 0.471(15) 1 calc R U P A 2
H3BC H 0.423622 0.959080 0.506769 0.066 Uiso 0.471(15) 1 calc R U P A 2
C4B C 0.5220(5) 0.8211(10) 0.5640(7) 0.0443(8) Uani 0.471(15) 1 d D . P A 2
H4BA H 0.550719 0.758988 0.591184 0.066 Uiso 0.471(15) 1 calc R U P A 2
H4BB H 0.542240 0.905303 0.570813 0.066 Uiso 0.471(15) 1 calc R U P A 2
H4BC H 0.513955 0.795984 0.520706 0.066 Uiso 0.471(15) 1 calc R U P A 2
C5 C 0.41874(14) 0.6083(3) 0.55301(14) 0.0308(7) Uani 1 1 d . . . . .
C6 C 0.39710(13) 0.4905(3) 0.57990(12) 0.0230(6) Uani 1 1 d . . . . .
H6A H 0.384480 0.426226 0.545796 0.028 Uiso 1 1 calc R U . . .
C7 C 0.45355(14) 0.4319(3) 0.63166(13) 0.0275(6) Uani 1 1 d D . . . .
H7A H 0.436844 0.389173 0.662324 0.033 Uiso 0.530(3) 1 calc R U P B 1
H7B H 0.483477 0.499976 0.653190 0.033 Uiso 0.530(3) 1 calc R U P B 1
H7C H 0.470325 0.495875 0.664711 0.033 Uiso 0.470(3) 1 calc R U P B 2
H7D H 0.437428 0.358657 0.649915 0.033 Uiso 0.470(3) 1 calc R U P B 2
C8A C 0.4904(3) 0.3332(6) 0.6037(3) 0.0270(10) Uani 0.530(3) 1 d D . P A 1
H8AA H 0.502529 0.375080 0.569443 0.032 Uiso 0.530(3) 1 calc R U P B 1
O4A O 0.4528(2) 0.2220(4) 0.5797(2) 0.0391(8) Uani 0.530(3) 1 d D . P A 1
H4OA H 0.412(3) 0.198(8) 0.594(5) 0.17(5) Uiso 0.530(3) 1 d D . P B 1
C8B C 0.5087(3) 0.3870(7) 0.6084(3) 0.0270(10) Uani 0.470(3) 1 d D . P A 2
H8BA H 0.489145 0.329326 0.572500 0.032 Uiso 0.470(3) 1 calc R U P B 2
O4B O 0.5359(2) 0.4921(4) 0.5852(2) 0.0391(8) Uani 0.470(3) 1 d D . P A 2
H4OB H 0.527(5) 0.436(8) 0.544(3) 0.09(3) Uiso 0.470(3) 1 d D . P B 2
C11 C 0.29993(13) 0.3867(3) 0.59964(12) 0.0237(6) Uani 1 1 d . . . . .
C12 C 0.24151(14) 0.3768(3) 0.61212(14) 0.0285(6) Uani 1 1 d . . . . .
C13 C 0.20920(16) 0.2616(3) 0.60473(16) 0.0368(7) Uani 1 1 d . . . . .
H13A H 0.169314 0.255090 0.613023 0.044 Uiso 1 1 calc R U . . .
C14 C 0.23522(16) 0.1570(3) 0.58535(15) 0.0373(8) Uani 1 1 d . . . . .
H14A H 0.213685 0.077212 0.579158 0.045 Uiso 1 1 calc R U . . .
C15 C 0.29376(17) 0.1720(3) 0.57522(15) 0.0372(8) Uani 1 1 d . . . . .
H15A H 0.312812 0.099706 0.562888 0.045 Uiso 1 1 calc R U . . .
C21 C 0.29238(13) 0.6055(3) 0.55300(13) 0.0226(6) Uani 1 1 d . . . . .
C22 C 0.33604(13) 0.5130(2) 0.60086(12) 0.0211(5) Uani 1 1 d . . . . .
C23 C 0.34963(13) 0.5906(3) 0.65971(12) 0.0214(5) Uani 1 1 d . . . . .
C24 C 0.38083(14) 0.5610(3) 0.72097(13) 0.0267(6) Uani 1 1 d . . . . .
H24A H 0.397638 0.478126 0.732437 0.032 Uiso 1 1 calc R U . . .
C25 C 0.38713(16) 0.6550(3) 0.76554(14) 0.0349(7) Uani 1 1 d . . . . .
H25A H 0.408758 0.635933 0.807770 0.042 Uiso 1 1 calc R U . . .
C26 C 0.36262(16) 0.7751(3) 0.74953(15) 0.0356(7) Uani 1 1 d . . . . .
H26A H 0.367990 0.837868 0.780806 0.043 Uiso 1 1 calc R U . . .
C27 C 0.32999(14) 0.8062(3) 0.68808(14) 0.0296(6) Uani 1 1 d . . . . .
H27A H 0.312669 0.888788 0.676732 0.036 Uiso 1 1 calc R U . . .
C28 C 0.32397(13) 0.7119(3) 0.64454(13) 0.0223(6) Uani 1 1 d . . . . .
C31A C 0.5515(3) 0.2972(14) 0.6546(5) 0.031(3) Uani 0.529(15) 1 d DG . P A 1
C32A C 0.5506(4) 0.2133(13) 0.7016(5) 0.035(2) Uani 0.529(15) 1 d G . P A 1
H32A H 0.510767 0.180995 0.703756 0.042 Uiso 0.529(15) 1 calc R U P A 1
C33A C 0.6080(6) 0.1765(10) 0.7453(4) 0.053(3) Uani 0.529(15) 1 d G . P A 1
H33A H 0.607386 0.119181 0.777409 0.064 Uiso 0.529(15) 1 calc R U P A 1
C34A C 0.6663(4) 0.2238(12) 0.7421(4) 0.056(3) Uani 0.529(15) 1 d G . P A 1
H34A H 0.705519 0.198656 0.772023 0.067 Uiso 0.529(15) 1 calc R U P A 1
C35A C 0.6672(3) 0.3077(12) 0.6952(5) 0.059(3) Uani 0.529(15) 1 d G . P A 1
H35A H 0.707034 0.339946 0.692983 0.071 Uiso 0.529(15) 1 calc R U P A 1
C36A C 0.6098(5) 0.3444(11) 0.6514(5) 0.043(2) Uani 0.529(15) 1 d G . P A 1
H36A H 0.610416 0.401761 0.619328 0.052 Uiso 0.529(15) 1 calc R U P A 1
C31B C 0.5615(5) 0.3107(15) 0.6551(6) 0.030(3) Uani 0.471(15) 1 d DG . P A 2
C32B C 0.5413(3) 0.2157(14) 0.6873(7) 0.040(3) Uani 0.471(15) 1 d G . P A 2
H32B H 0.496846 0.195309 0.676985 0.049 Uiso 0.471(15) 1 calc R U P A 2
C33B C 0.5862(5) 0.1504(10) 0.7347(5) 0.042(3) Uani 0.471(15) 1 d G . P A 2
H33B H 0.572376 0.085450 0.756718 0.051 Uiso 0.471(15) 1 calc R U P A 2
C34B C 0.6512(4) 0.1802(10) 0.7498(4) 0.042(3) Uani 0.471(15) 1 d G . P A 2
H34B H 0.681909 0.135594 0.782212 0.050 Uiso 0.471(15) 1 calc R U P A 2
C35B C 0.6714(3) 0.2752(9) 0.7176(5) 0.036(3) Uani 0.471(15) 1 d G . P A 2
H35B H 0.715913 0.295598 0.727973 0.043 Uiso 0.471(15) 1 calc R U P A 2
C36B C 0.6266(5) 0.3405(11) 0.6703(6) 0.039(3) Uani 0.471(15) 1 d G . P A 2
H36B H 0.640384 0.405458 0.648240 0.047 Uiso 0.471(15) 1 calc R U P A 2

loop_
_atom_site_aniso_label
_atom_site_aniso_U_11
_atom_site_aniso_U_22
_atom_site_aniso_U_33
_atom_site_aniso_U_23
_atom_site_aniso_U_13
_atom_site_aniso_U_12
Br 0.03228(17) 0.03373(17) 0.0570(2) -0.00466(16) 0.02159(15) -0.00020(14)
O1 0.0294(11) 0.0307(11) 0.0324(12) 0.0049(9) 0.0139(9) 0.0003(9)
O2 0.078(2) 0.085(2) 0.0269(14) -0.0040(13) 0.0239(14) -0.0312(17)
O3 0.0348(12) 0.0250(10) 0.0208(11) -0.0022(8) -0.0025(9) 0.0043(8)
N1 0.0312(14) 0.0249(12) 0.0310(14) -0.0040(10) 0.0045(11) 0.0034(10)
N2 0.0244(13) 0.0200(12) 0.0245(13) -0.0012(10) 0.0025(10) 0.0036(9)
C1 0.0325(18) 0.0380(18) 0.051(2) 0.0144(15) 0.0131(16) -0.0045(14)
C2A 0.0374(16) 0.035(2) 0.063(2) 0.0118(16) 0.0189(14) 0.0013(15)
C3A 0.0374(16) 0.035(2) 0.063(2) 0.0118(16) 0.0189(14) 0.0013(15)
C4A 0.0374(16) 0.035(2) 0.063(2) 0.0118(16) 0.0189(14) 0.0013(15)
C2B 0.0374(16) 0.035(2) 0.063(2) 0.0118(16) 0.0189(14) 0.0013(15)
C3B 0.0374(16) 0.035(2) 0.063(2) 0.0118(16) 0.0189(14) 0.0013(15)
C4B 0.0374(16) 0.035(2) 0.063(2) 0.0118(16) 0.0189(14) 0.0013(15)
C5 0.0243(15) 0.0438(18) 0.0242(16) 0.0045(13) 0.0074(12) 0.0020(13)
C6 0.0275(14) 0.0226(13) 0.0192(14) -0.0036(11) 0.0077(11) 0.0052(11)
C7 0.0258(15) 0.0350(15) 0.0228(15) 0.0004(12) 0.0089(12) 0.0072(12)
C8A 0.028(3) 0.027(3) 0.029(2) -0.003(3) 0.012(2) 0.002(2)
O4A 0.0385(18) 0.0344(17) 0.050(2) -0.0021(15) 0.0216(16) 0.0045(14)
C8B 0.028(3) 0.027(3) 0.029(2) -0.003(3) 0.012(2) 0.002(2)
O4B 0.0385(18) 0.0344(17) 0.050(2) -0.0021(15) 0.0216(16) 0.0045(14)
C11 0.0249(14) 0.0226(13) 0.0188(14) -0.0012(11) 0.0000(11) 0.0018(11)
C12 0.0290(16) 0.0280(15) 0.0257(16) -0.0008(12) 0.0045(12) -0.0003(12)
C13 0.0322(17) 0.0382(18) 0.0380(19) 0.0001(14) 0.0079(15) -0.0066(13)
C14 0.0414(19) 0.0292(16) 0.0361(19) -0.0044(14) 0.0045(15) -0.0079(13)
C15 0.048(2) 0.0231(15) 0.0368(19) -0.0047(13) 0.0071(15) 0.0020(13)
C21 0.0199(13) 0.0214(13) 0.0239(15) -0.0004(11) 0.0031(11) 0.0014(10)
C22 0.0222(13) 0.0205(13) 0.0181(13) -0.0011(10) 0.0027(10) 0.0022(10)
C23 0.0183(13) 0.0249(13) 0.0208(14) -0.0022(11) 0.0059(11) 0.0005(10)
C24 0.0246(14) 0.0324(15) 0.0227(15) -0.0007(12) 0.0068(12) 0.0048(11)
C25 0.0356(18) 0.0457(19) 0.0203(15) -0.0057(13) 0.0045(13) 0.0026(14)
C26 0.0390(18) 0.0397(18) 0.0271(17) -0.0139(14) 0.0090(14) -0.0002(14)
C27 0.0302(16) 0.0253(14) 0.0326(17) -0.0055(12) 0.0089(13) 0.0030(12)
C28 0.0193(13) 0.0260(14) 0.0202(14) -0.0040(11) 0.0041(11) -0.0008(10)
C31A 0.020(3) 0.045(6) 0.032(5) -0.002(4) 0.014(3) 0.010(3)
C32A 0.041(4) 0.039(5) 0.014(4) 0.001(3) -0.007(3) 0.003(4)
C33A 0.058(7) 0.049(6) 0.031(4) -0.005(4) -0.016(5) 0.015(5)
C34A 0.043(5) 0.077(9) 0.033(5) -0.016(5) -0.008(4) 0.031(5)
C35A 0.031(4) 0.107(10) 0.034(7) -0.022(5) 0.002(4) 0.015(5)
C36A 0.015(4) 0.069(6) 0.043(6) -0.011(4) 0.005(4) 0.006(4)
C31B 0.025(5) 0.034(5) 0.033(6) 0.003(4) 0.011(4) 0.009(4)
C32B 0.035(5) 0.047(6) 0.034(7) 0.009(5) 0.003(4) 0.005(4)
C33B 0.035(5) 0.047(6) 0.041(6) 0.009(5) 0.008(5) 0.003(4)
C34B 0.033(5) 0.056(6) 0.034(5) 0.001(4) 0.009(4) 0.010(5)
C35B 0.022(4) 0.045(5) 0.038(8) 0.003(5) 0.007(4) 0.010(3)
C36B 0.020(5) 0.046(5) 0.049(7) 0.007(5) 0.009(5) 0.013(4)

loop_
_atom_type_symbol
_atom_type_description
_atom_type_scat_dispersion_real
_atom_type_scat_dispersion_imag
_atom_type_scat_source
C C 0.0033 0.0016 'International Tables Vol C Tables 4.2.6.8 and 6.1.1.4'
H H 0.0000 0.0000 'International Tables Vol C Tables 4.2.6.8 and 6.1.1.4'
N N 0.0061 0.0033 'International Tables Vol C Tables 4.2.6.8 and 6.1.1.4'
O O 0.0106 0.0060 'International Tables Vol C Tables 4.2.6.8 and 6.1.1.4'
Br Br -0.2901 2.4595 'International Tables Vol C Tables 4.2.6.8 and 6.1.1.4'

loop_
_geom_angle_atom_site_label_1
_geom_angle_atom_site_label_2
_geom_angle_atom_site_label_3
_geom_angle
_geom_angle_site_symmetry_1
_geom_angle_site_symmetry_3
_geom_angle_publ_flag
C5 O1 C1 121.9(2) . . ?
C15 N1 C11 119.7(3) . . ?
C21 N2 C28 111.3(2) . . ?
C4B C1 C2B 114.6(7) . . ?
C4B C1 O1 115.6(5) . . ?
C2B C1 O1 103.7(5) . . ?
O1 C1 C3A 112.1(4) . . ?
O1 C1 C2A 100.2(4) . . ?
C3A C1 C2A 109.5(5) . . ?
O1 C1 C4A 104.1(4) . . ?
C3A C1 C4A 122.5(7) . . ?
C2A C1 C4A 106.0(6) . . ?
C4B C1 C3B 101.8(8) . . ?
C2B C1 C3B 112.9(5) . . ?
O1 C1 C3B 108.4(4) . . ?
O2 C5 O1 124.5(3) . . ?
O2 C5 C6 122.8(3) . . ?
O1 C5 C6 112.7(2) . . ?
C5 C6 C7 110.9(2) . . ?
C5 C6 C22 113.6(2) . . ?
C7 C6 C22 112.4(2) . . ?
C8B C7 C6 112.8(3) . . ?
C6 C7 C8A 110.2(3) . . ?
O4A C8A C31A 110.5(7) . . ?
O4A C8A C7 112.9(5) . . ?
C31A C8A C7 107.3(8) . . ?
O4B C8B C31B 110.5(7) . . ?
O4B C8B C7 110.6(5) . . ?
C31B C8B C7 115.3(8) . . ?
N1 C11 C12 119.4(3) . . ?
N1 C11 C22 116.6(2) . . ?
C12 C11 C22 123.9(2) . . ?
C13 C12 C11 120.3(3) . . ?
C13 C12 Br 116.3(2) . . ?
C11 C12 Br 123.4(2) . . ?
C14 C13 C12 119.5(3) . . ?
C13 C14 C15 117.5(3) . . ?
N1 C15 C14 123.5(3) . . ?
O3 C21 N2 126.1(3) . . ?
O3 C21 C22 125.0(2) . . ?
N2 C21 C22 108.8(2) . . ?
C23 C22 C11 116.0(2) . . ?
C23 C22 C21 101.0(2) . . ?
C11 C22 C21 109.2(2) . . ?
C23 C22 C6 113.5(2) . . ?
C11 C22 C6 110.1(2) . . ?
C21 C22 C6 106.1(2) . . ?
C24 C23 C28 119.3(3) . . ?
C24 C23 C22 131.9(2) . . ?
C28 C23 C22 108.7(2) . . ?
C23 C24 C25 118.7(3) . . ?
C26 C25 C24 121.2(3) . . ?
C25 C26 C27 121.0(3) . . ?
C28 C27 C26 117.1(3) . . ?
C27 C28 C23 122.7(3) . . ?
C27 C28 N2 127.7(3) . . ?
C23 C28 N2 109.6(2) . . ?
C32A C31A C36A 120.0 . . ?
C32A C31A C8A 121.6(7) . . ?
C36A C31A C8A 118.2(7) . . ?
C33A C32A C31A 120.0 . . ?
C32A C33A C34A 120.0 . . ?
C35A C34A C33A 120.0 . . ?
C34A C35A C36A 120.0 . . ?
C35A C36A C31A 120.0 . . ?
C32B C31B C36B 120.0 . . ?
C32B C31B C8B 116.6(8) . . ?
C36B C31B C8B 123.1(8) . . ?
C31B C32B C33B 120.0 . . ?
C34B C33B C32B 120.0 . . ?
C33B C34B C35B 120.0 . . ?
C34B C35B C36B 120.0 . . ?
C35B C36B C31B 120.0 . . ?

loop_
_geom_bond_atom_site_label_1
_geom_bond_atom_site_label_2
_geom_bond_distance
_geom_bond_site_symmetry_2
_geom_bond_publ_flag
Br C12 1.894(3) . ?
O1 C5 1.327(4) . ?
O1 C1 1.486(4) . ?
O2 C5 1.205(4) . ?
O3 C21 1.230(3) . ?
N1 C15 1.340(4) . ?
N1 C11 1.341(4) . ?
N2 C21 1.346(3) . ?
N2 C28 1.406(4) . ?
C1 C4B 1.473(10) . ?
C1 C2B 1.484(9) . ?
C1 C3A 1.518(8) . ?
C1 C2A 1.553(9) . ?
C1 C4A 1.556(9) . ?
C1 C3B 1.560(9) . ?
C5 C6 1.520(4) . ?
C6 C7 1.542(4) . ?
C6 C22 1.569(4) . ?
C7 C8B 1.533(8) . ?
C7 C8A 1.564(7) . ?
C8A O4A 1.435(7) . ?
C8A C31A 1.517(7) . ?
C8B O4B 1.432(8) . ?
C8B C31B 1.528(9) . ?
C11 C12 1.396(4) . ?
C11 C22 1.540(4) . ?
C12 C13 1.385(4) . ?
C13 C14 1.373(5) . ?
C14 C15 1.378(5) . ?
C21 C22 1.546(4) . ?
C22 C23 1.515(4) . ?
C23 C24 1.382(4) . ?
C23 C28 1.392(4) . ?
C24 C25 1.391(4) . ?
C25 C26 1.375(5) . ?
C26 C27 1.395(4) . ?
C27 C28 1.378(4) . ?
C31A C32A 1.3900 . ?
C31A C36A 1.3900 . ?
C32A C33A 1.3900 . ?
C33A C34A 1.3900 . ?
C34A C35A 1.3900 . ?
C35A C36A 1.3900 . ?
C31B C32B 1.3900 . ?
C31B C36B 1.3900 . ?
C32B C33B 1.3900 . ?
C33B C34B 1.3900 . ?
C34B C35B 1.3900 . ?
C35B C36B 1.3900 . ?

loop_
_geom_torsion_atom_site_label_1
_geom_torsion_atom_site_label_2
_geom_torsion_atom_site_label_3
_geom_torsion_atom_site_label_4
_geom_torsion
_geom_torsion_site_symmetry_1
_geom_torsion_site_symmetry_2
_geom_torsion_site_symmetry_3
_geom_torsion_site_symmetry_4
_geom_torsion_publ_flag
C5 O1 C1 C4B -66.4(8) . . . . ?
C5 O1 C1 C2B 167.2(5) . . . . ?
C5 O1 C1 C3A 68.0(6) . . . . ?
C5 O1 C1 C2A -175.8(4) . . . . ?
C5 O1 C1 C4A -66.3(6) . . . . ?
C5 O1 C1 C3B 47.1(6) . . . . ?
C1 O1 C5 O2 -0.8(5) . . . . ?
C1 O1 C5 C6 179.6(2) . . . . ?
O2 C5 C6 C7 115.9(3) . . . . ?
O1 C5 C6 C7 -64.5(3) . . . . ?
O2 C5 C6 C22 -116.3(3) . . . . ?
O1 C5 C6 C22 63.3(3) . . . . ?
C5 C6 C7 C8B -62.1(4) . . . . ?
C22 C6 C7 C8B 169.5(4) . . . . ?
C5 C6 C7 C8A -89.3(4) . . . . ?
C22 C6 C7 C8A 142.3(3) . . . . ?
C6 C7 C8A O4A -67.9(5) . . . . ?
C6 C7 C8A C31A 170.2(5) . . . . ?
C6 C7 C8B O4B 62.4(6) . . . . ?
C6 C7 C8B C31B -171.4(7) . . . . ?
C15 N1 C11 C12 1.1(4) . . . . ?
C15 N1 C11 C22 -175.0(3) . . . . ?
N1 C11 C12 C13 -1.6(4) . . . . ?
C22 C11 C12 C13 174.3(3) . . . . ?
N1 C11 C12 Br 179.1(2) . . . . ?
C22 C11 C12 Br -5.1(4) . . . . ?
C11 C12 C13 C14 0.4(5) . . . . ?
Br C12 C13 C14 179.7(2) . . . . ?
C12 C13 C14 C15 1.2(5) . . . . ?
C11 N1 C15 C14 0.5(5) . . . . ?
C13 C14 C15 N1 -1.7(5) . . . . ?
C28 N2 C21 O3 177.6(3) . . . . ?
C28 N2 C21 C22 -5.7(3) . . . . ?
N1 C11 C22 C23 -130.5(3) . . . . ?
C12 C11 C22 C23 53.5(4) . . . . ?
N1 C11 C22 C21 116.2(3) . . . . ?
C12 C11 C22 C21 -59.7(3) . . . . ?
N1 C11 C22 C6 0.1(3) . . . . ?
C12 C11 C22 C6 -175.8(3) . . . . ?
O3 C21 C22 C23 -175.9(3) . . . . ?
N2 C21 C22 C23 7.3(3) . . . . ?
O3 C21 C22 C11 -53.2(4) . . . . ?
N2 C21 C22 C11 130.0(2) . . . . ?
O3 C21 C22 C6 65.4(3) . . . . ?
N2 C21 C22 C6 -111.4(2) . . . . ?
C5 C6 C22 C23 -73.2(3) . . . . ?
C7 C6 C22 C23 53.8(3) . . . . ?
C5 C6 C22 C11 154.9(2) . . . . ?
C7 C6 C22 C11 -78.1(3) . . . . ?
C5 C6 C22 C21 36.8(3) . . . . ?
C7 C6 C22 C21 163.8(2) . . . . ?
C11 C22 C23 C24 55.4(4) . . . . ?
C21 C22 C23 C24 173.3(3) . . . . ?
C6 C22 C23 C24 -73.6(4) . . . . ?
C11 C22 C23 C28 -124.3(3) . . . . ?
C21 C22 C23 C28 -6.4(3) . . . . ?
C6 C22 C23 C28 106.7(3) . . . . ?
C28 C23 C24 C25 -1.7(4) . . . . ?
C22 C23 C24 C25 178.6(3) . . . . ?
C23 C24 C25 C26 0.4(5) . . . . ?
C24 C25 C26 C27 0.7(5) . . . . ?
C25 C26 C27 C28 -0.4(5) . . . . ?
C26 C27 C28 C23 -0.9(4) . . . . ?
C26 C27 C28 N2 176.9(3) . . . . ?
C24 C23 C28 C27 2.0(4) . . . . ?
C22 C23 C28 C27 -178.2(3) . . . . ?
C24 C23 C28 N2 -176.1(2) . . . . ?
C22 C23 C28 N2 3.6(3) . . . . ?
C21 N2 C28 C27 -176.7(3) . . . . ?
C21 N2 C28 C23 1.4(3) . . . . ?
O4A C8A C31A C32A -46.3(10) . . . . ?
C7 C8A C31A C32A 77.2(9) . . . . ?
O4A C8A C31A C36A 129.9(7) . . . . ?
C7 C8A C31A C36A -106.6(8) . . . . ?
C36A C31A C32A C33A 0.0 . . . . ?
C8A C31A C32A C33A 176.1(13) . . . . ?
C31A C32A C33A C34A 0.0 . . . . ?
C32A C33A C34A C35A 0.0 . . . . ?
C33A C34A C35A C36A 0.0 . . . . ?
C34A C35A C36A C31A 0.0 . . . . ?
C32A C31A C36A C35A 0.0 . . . . ?
C8A C31A C36A C35A -176.3(13) . . . . ?
O4B C8B C31B C32B 172.0(7) . . . . ?
C7 C8B C31B C32B 45.7(11) . . . . ?
O4B C8B C31B C36B -1.7(14) . . . . ?
C7 C8B C31B C36B -127.9(9) . . . . ?
C36B C31B C32B C33B 0.0 . . . . ?
C8B C31B C32B C33B -173.8(14) . . . . ?
C31B C32B C33B C34B 0.0 . . . . ?
C32B C33B C34B C35B 0.0 . . . . ?
C33B C34B C35B C36B 0.0 . . . . ?
C34B C35B C36B C31B 0.0 . . . . ?
C32B C31B C36B C35B 0.0 . . . . ?
C8B C31B C36B C35B 173.4(15) . . . . ?
